data_4022990
loop_
_publ_author_name
'Indrajit Das'
'Tarun K. Pal'
'Tanmaya Pathak'

_publ_contact_author_address 'Department of Chemistry, IIT, Kharagpur 721 302, India'
_publ_contact_author_email tpathak@chem.iitkgp.ernet.in
_publ_contact_author_name 'Tanmaya Pathak'
_publ_section_title
;
 Diastereoselective Michael Initiated Ring Closure on
 Vinyl Sulfone-Modified Carbohydrates: A Stereospecific and General
 Route to \a-Substituted Cyclopropanes
;
_journal_name_full 'Journal of Organic Chemistry'
_journal_page_first 9181
_journal_page_last 9189
_journal_paper_doi 10.1021/jo701378d
_journal_volume 72
_journal_year 2007
_chemical_formula_moiety 'C7 H8 O3'
_chemical_formula_sum 'C7 H8 O3'
_chemical_formula_weight 140.14
_chemical_name_systematic
;
 ?
;
_space_group_IT_number 19
_symmetry_cell_setting orthorhombic
_symmetry_space_group_name_Hall 'P 2ac 2ab'
_symmetry_space_group_name_H-M 'P 21 21 21'
_atom_sites_solution_hydrogens geom
_atom_sites_solution_primary direct
_atom_sites_solution_secondary difmap
_audit_creation_method SHELXL-97
_cell_angle_alpha 90.00
_cell_angle_beta 90.00
_cell_angle_gamma 90.00
_cell_formula_units_Z 4
_cell_length_a 5.231
_cell_length_b 7.429
_cell_length_c 16.812
_cell_measurement_reflns_used 0
_cell_measurement_temperature 293(2)
_cell_measurement_theta_max 0
_cell_measurement_theta_min 0
_cell_volume 653.3
_computing_cell_refinement 'CAD4 Express (Enraf Nonius, 1994)'
_computing_data_collection 'CAD4 Express (Enraf Nonius, 1994)'
_computing_data_reduction 'XCAD4 (Harms & Wocadlo, 1995)'
_computing_molecular_graphics 'Ortep-3 for Windows (Farrugia, 1997)'
_computing_publication_material 'WinGX publication routines (Farrugia, 1999)'
_computing_structure_refinement 'SHELXL-97 (Sheldrick, 1997)'
_computing_structure_solution 'SHELXL-86 (Sheldrick, 1986)'
_diffrn_ambient_temperature 293(2)
_diffrn_measured_fraction_theta_full 1.000
_diffrn_measured_fraction_theta_max 1.000
_diffrn_measurement_device_type CAD4
_diffrn_measurement_method 'omega scan'
_diffrn_radiation_monochromator graphite
_diffrn_radiation_source 'fine-focus sealed tube'
_diffrn_radiation_type MoK\a
_diffrn_radiation_wavelength 0.71073
_diffrn_reflns_av_R_equivalents 0.0000
_diffrn_reflns_av_sigmaI/netI 0.0285
_diffrn_reflns_limit_h_max 6
_diffrn_reflns_limit_h_min 0
_diffrn_reflns_limit_k_max 8
_diffrn_reflns_limit_k_min 0
_diffrn_reflns_limit_l_max 19
_diffrn_reflns_limit_l_min 0
_diffrn_reflns_number 703
_diffrn_reflns_theta_full 24.95
_diffrn_reflns_theta_max 24.95
_diffrn_reflns_theta_min 2.42
_diffrn_standards_interval_time '60 sec'
_diffrn_standards_number 25
_exptl_absorpt_coefficient_mu 0.112
_exptl_absorpt_correction_type none
_exptl_crystal_colour white
_exptl_crystal_density_diffrn 1.425
_exptl_crystal_density_method 'not measured'
_exptl_crystal_description prism
_exptl_crystal_F_000 296
_exptl_crystal_size_max 0.15
_exptl_crystal_size_mid 0.13
_exptl_crystal_size_min 0.12
_refine_diff_density_max 0.255
_refine_diff_density_min -0.467
_refine_diff_density_rms 0.106
_refine_ls_abs_structure_details 'Flack H D (1983), Acta Cryst. A39, 876-881'
_refine_ls_abs_structure_Flack -6(7)
_refine_ls_extinction_method none
_refine_ls_goodness_of_fit_ref 1.213
_refine_ls_hydrogen_treatment mixed
_refine_ls_matrix_type full
_refine_ls_number_parameters 91
_refine_ls_number_reflns 703
_refine_ls_number_restraints 0
_refine_ls_restrained_S_all 1.213
_refine_ls_R_factor_all 0.1267
_refine_ls_R_factor_gt 0.0956
_refine_ls_shift/su_max 0.000
_refine_ls_shift/su_mean 0.000
_refine_ls_structure_factor_coef Fsqd
_refine_ls_weighting_details 'calc w=1/[\s^2^(Fo^2^)+(0.1749P)^2^+0.0000P] where P=(Fo^2^+2Fc^2^)/3'
_refine_ls_weighting_scheme calc
_refine_ls_wR_factor_gt 0.2431
_refine_ls_wR_factor_ref 0.2634
_reflns_number_gt 522
_reflns_number_total 703
_reflns_threshold_expression >2sigma(I)
_cod_data_source_file jo701378d-File005.cif
_cod_data_source_block 21
_cod_database_code 4022990

loop_
_symmetry_equiv_pos_as_xyz
'x, y, z'
'-x+1/2, -y, z+1/2'
'x+1/2, -y+1/2, -z'
'-x, y+1/2, -z+1/2'

loop_
_atom_site_label
_atom_site_type_symbol
_atom_site_fract_x
_atom_site_fract_y
_atom_site_fract_z
_atom_site_U_iso_or_equiv
_atom_site_adp_type
_atom_site_occupancy
_atom_site_symmetry_multiplicity
_atom_site_calc_flag
_atom_site_refinement_flags
O1 O 0.8178(11) 0.1406(7) 0.6828(3) 0.0616(15) Uani 1 1 d .
O2 O 0.7936(8) 0.1366(6) 0.5450(2) 0.0481(13) Uani 1 1 d .
O3 O 0.7386(13) -0.0106(7) 0.4323(3) 0.0732(18) Uani 1 1 d .
C7 C 0.6594(13) 0.0274(8) 0.4964(4) 0.0486(17) Uani 1 1 d .
C1 C 0.6592(13) 0.1710(9) 0.6182(4) 0.0484(17) Uani 1 1 d .
H1 H 0.5949 0.2949 0.6190 0.058 Uiso 1 1 calc R
C2 C 0.4360(12) 0.0372(9) 0.6200(4) 0.0508(17) Uani 1 1 d .
H2 H 0.2766 0.0973 0.6353 0.061 Uiso 1 1 calc R
C4 C 0.7468(18) -0.0270(12) 0.7197(4) 0.065(2) Uani 1 1 d .
H4 H 0.7657 -0.0391 0.7774 0.078 Uiso 1 1 calc R
C5 C 0.7659(19) -0.1916(11) 0.6695(5) 0.072(3) Uani 1 1 d .
H5A H 0.7914 -0.3062 0.6959 0.086 Uiso 1 1 calc R
H5B H 0.8465 -0.1807 0.6177 0.086 Uiso 1 1 calc R
C6 C 0.4218(11) -0.0303(9) 0.5361(4) 0.0514(17) Uani 1 1 d .
H6A H 0.4078 -0.1605 0.5354 0.062 Uiso 1 1 calc R
H6B H 0.2741 0.0201 0.5092 0.062 Uiso 1 1 calc R
C3 C 0.5180(15) -0.0956(10) 0.6826(4) 0.061(2) Uani 1 1 d .
H3 H 0.3873 -0.1524 0.7160 0.073 Uiso 1 1 calc R

loop_
_atom_site_aniso_label
_atom_site_aniso_U_11
_atom_site_aniso_U_22
_atom_site_aniso_U_33
_atom_site_aniso_U_23
_atom_site_aniso_U_13
_atom_site_aniso_U_12
O1 0.056(3) 0.067(3) 0.062(3) -0.010(3) -0.006(3) -0.006(3)
O2 0.043(2) 0.040(2) 0.062(3) 0.001(2) 0.005(2) -0.007(2)
O3 0.100(4) 0.061(3) 0.059(3) -0.006(3) 0.014(3) -0.005(3)
C7 0.061(4) 0.030(3) 0.054(4) 0.005(3) -0.001(3) 0.006(3)
C1 0.041(3) 0.039(3) 0.065(4) -0.011(3) 0.003(3) 0.003(3)
C2 0.036(3) 0.050(3) 0.066(4) 0.008(4) 0.009(3) -0.005(3)
C4 0.072(5) 0.075(5) 0.049(4) 0.011(4) -0.001(4) 0.002(5)
C5 0.090(6) 0.055(4) 0.071(5) 0.013(4) -0.020(5) 0.014(5)
C6 0.044(3) 0.042(3) 0.068(4) 0.012(4) -0.008(3) -0.004(3)
C3 0.061(5) 0.060(4) 0.062(4) 0.021(4) 0.001(4) -0.009(4)

loop_
_atom_type_symbol
_atom_type_description
_atom_type_scat_dispersion_real
_atom_type_scat_dispersion_imag
_atom_type_scat_source
C C 0.0033 0.0016 'International Tables Vol C Tables 4.2.6.8 and 6.1.1.4'
H H 0.0000 0.0000 'International Tables Vol C Tables 4.2.6.8 and 6.1.1.4'
O O 0.0106 0.0060 'International Tables Vol C Tables 4.2.6.8 and 6.1.1.4'

loop_
_geom_angle_atom_site_label_1
_geom_angle_atom_site_label_2
_geom_angle_atom_site_label_3
_geom_angle
C1 O1 C4 108.9(6)
C7 O2 C1 111.8(5)
O3 C7 O2 120.7(6)
O3 C7 C6 129.4(7)
O2 C7 C6 109.8(6)
O1 C1 O2 110.4(5)
O1 C1 C2 109.5(6)
O2 C1 C2 105.9(5)
C6 C2 C3 116.9(6)
C6 C2 C1 103.6(5)
C3 C2 C1 102.8(6)
O1 C4 C3 109.5(6)
O1 C4 C5 116.6(6)
C3 C4 C5 61.4(6)
C4 C5 C3 57.8(6)
C7 C6 C2 106.7(5)
C4 C3 C5 60.9(6)
C4 C3 C2 107.9(6)
C5 C3 C2 117.1(7)

loop_
_geom_bond_atom_site_label_1
_geom_bond_atom_site_label_2
_geom_bond_distance
O1 C1 1.386(8)
O1 C4 1.440(10)
O2 C7 1.349(8)
O2 C1 1.440(8)
O3 C7 1.188(8)
C7 C6 1.475(9)
C1 C2 1.534(9)
C2 C6 1.499(11)
C2 C3 1.505(9)
C4 C3 1.442(12)
C4 C5 1.489(12)
C5 C3 1.497(12)

loop_
_cod_related_entry_id
_cod_related_entry_database
_cod_related_entry_code
1 ChemSpider 30658592
